data_2012442
loop_
_publ_author_name
'Coles, Simon J.'
'Davies, David B.'
'Hursthouse, Michael B.'
'\.Ib\.i\,so\(glu, Han\.ife'
'Kili\,c, Adem'
'Shaw, Robert A.'

_publ_section_title
;
 Conformational polymorphism in a chiral
 spiro-<i>cis</i>-<i>ansa</i>-bridged cyclotriphosphazene derivative
;
_journal_issue 1
_journal_name_full 'Acta Crystallographica Section C'
_journal_page_first o51
_journal_page_last o54
_journal_paper_doi 10.1107/S010827010101770X
_journal_volume 58
_journal_year 2002
_chemical_formula_iupac 'C19 H26 Cl N6 P3'
_chemical_formula_moiety 'C19 H26 Cl N6 P3'
_chemical_formula_sum 'C19 H26 Cl N6 P3'
_chemical_formula_weight 466.82
_space_group_IT_number 15
_symmetry_cell_setting monoclinic
_symmetry_space_group_name_Hall '-C 2yc'
_symmetry_space_group_name_H-M 'C 1 2/c 1'
_audit_creation_method 'WinGX routine CIF_UPDATE'
_cell_angle_alpha 90
_cell_angle_beta 103.36(3)
_cell_angle_gamma 90
_cell_formula_units_Z 8
_cell_length_a 16.163(3)
_cell_length_b 16.298(3)
_cell_length_c 17.401(4)
_cell_measurement_reflns_used 10998
_cell_measurement_temperature 120(2)
_cell_measurement_theta_max 27.48
_cell_measurement_theta_min 2.91
_cell_volume 4459.8(16)
_computing_cell_refinement 'COLLECT (Hooft, 1998) and DENZO (Otwinowski & Minor, 1997)'
_computing_data_reduction 'COLLECT and DENZO'
_computing_molecular_graphics 'PLATON (Spek, 1990)'
_computing_structure_refinement 'SHELXL97 (Sheldrick, 1997)'
_computing_structure_solution 'SHELXS97 (Sheldrick, 1997)'
_diffrn_measured_fraction_theta_full .989
_diffrn_measured_fraction_theta_max .989
_diffrn_measurement_device_type 'Nonius KappaCCD area-detector'
_diffrn_measurement_method '\f and \w'
_diffrn_radiation_type MoK\a
_diffrn_radiation_wavelength .71073
_diffrn_reflns_av_R_equivalents .125
_diffrn_reflns_limit_h_max 20
_diffrn_reflns_limit_h_min -20
_diffrn_reflns_limit_k_max 21
_diffrn_reflns_limit_k_min -21
_diffrn_reflns_limit_l_max 22
_diffrn_reflns_limit_l_min -22
_diffrn_reflns_number 20266
_diffrn_reflns_theta_full 27.5
_diffrn_reflns_theta_max 27.5
_diffrn_reflns_theta_min 3.1
_exptl_absorpt_coefficient_mu .405
_exptl_absorpt_correction_T_max .998
_exptl_absorpt_correction_T_min .9233
_exptl_absorpt_correction_type multi-scan
_exptl_absorpt_process_details '(SORTAV; Blessing, 1997)'
_exptl_crystal_colour colourless
_exptl_crystal_density_diffrn 1.391
_exptl_crystal_density_method 'not measured'
_exptl_crystal_description plate
_exptl_crystal_F_000 1952
_exptl_crystal_size_max .2
_exptl_crystal_size_mid .1
_exptl_crystal_size_min .01
_refine_diff_density_max .363
_refine_diff_density_min -.461
_refine_ls_extinction_method none
_refine_ls_goodness_of_fit_ref .989
_refine_ls_hydrogen_treatment mixed
_refine_ls_matrix_type full
_refine_ls_number_parameters 271
_refine_ls_number_reflns 5053
_refine_ls_number_restraints 0
_refine_ls_restrained_S_all .989
_refine_ls_R_factor_gt .0542
_refine_ls_shift/su_max .004
_refine_ls_structure_factor_coef Fsqd
_refine_ls_weighting_details 'calc w = 1/[\s^2^(Fo^2^)+(0.0486P)^2^] where P = (Fo^2^+2Fc^2^)/3'
_refine_ls_weighting_scheme calc
_refine_ls_wR_factor_ref .1245
_reflns_number_gt 3119
_reflns_number_total 5053
_reflns_threshold_expression >2sigma(I)
_cod_data_source_file na1540.cif
_cod_data_source_block II
_cod_depositor_comments
;
The following automatic conversions were performed:
'_symmetry_cell_setting' value 'Monoclinic' changed to 'monoclinic'
according to '/home/saulius/struct/CIF-dictionaries/cif_core.dic'
dictionary named 'cif_core.dic' version 2.4.1 from 2010-06-29.

Automatic conversion script
Id: cif_fix_enum 1527 2010-12-29 10:47:43Z saulius 

The following automatic conversions were performed:

'_symmetry_cell_setting' value 'Monoclinic' changed to 'monoclinic'
according to /home/saulius/struct/CIF-dictionaries/cif_core.dic
dictionary named 'cif_core.dic' version 2.4.1 from 2010-06-29.

Automatic conversion script
Id: cif_fix_values 1715 2011-07-08 13:25:40Z adriana 
;
_cod_original_cell_volume 4459.7(15)
_cod_original_sg_symbol_H-M 'C 2/c'
_cod_database_code 2012442
_cod_database_fobs_code 2012442

loop_
_symmetry_equiv_pos_as_xyz
'x, y, z'
'-x, y, -z+1/2'
'x+1/2, y+1/2, z'
'-x+1/2, y+1/2, -z+1/2'
'-x, -y, -z'
'x, -y, z-1/2'
'-x+1/2, -y+1/2, -z'
'x+1/2, -y+1/2, z-1/2'

loop_
_atom_site_label
_atom_site_fract_x
_atom_site_fract_y
_atom_site_fract_z
_atom_site_U_iso_or_equiv
_atom_site_adp_type
_atom_site_calc_flag
_atom_site_refinement_flags
_atom_site_occupancy
_atom_site_disorder_assembly
_atom_site_disorder_group
_atom_site_type_symbol
H6N .1965(18) .1702(17) .4645(17) .008(8) Uiso d . 1 . . H
H4N .4170(18) .1591(17) .1983(17) .008(8) Uiso d . 1 . . H
C1 .42780(18) .36418(18) .36553(18) .0241(7) Uani d . 1 . . C
C2 .4102(2) .3729(2) .2845(2) .0327(8) Uani d . 1 . . C
H2 .4079 .3257 .2521 .039 Uiso calc R 1 . . H
C3 .3961(2) .4495(2) .2499(2) .0411(9) Uani d . 1 . . C
H3 .385 .4549 .1941 .049 Uiso calc R 1 . . H
C4 .3982(2) .5185(2) .2970(2) .0431(10) Uani d . 1 . . C
H4 .3876 .5712 .2735 .052 Uiso calc R 1 . . H
C5 .4156(2) .5105(2) .3781(2) .0434(10) Uani d . 1 . . C
H5 .4177 .5578 .4103 .052 Uiso calc R 1 . . H
C6 .4300(2) .43410(19) .4123(2) .0351(9) Uani d . 1 . . C
H6 .4415 .4289 .4682 .042 Uiso calc R 1 . . H
C7 .52253(19) .26647(17) .49500(18) .0223(7) Uani d . 1 . . C
C8 .6045(2) .28115(19) .4867(2) .0302(8) Uani d . 1 . . C
H8 .6147 .289 .4356 .036 Uiso calc R 1 . . H
C9 .6720(2) .2844(2) .5533(2) .0347(8) Uani d . 1 . . C
H9 .7281 .2949 .5475 .042 Uiso calc R 1 . . H
C10 .6572(2) .27223(19) .6274(2) .0310(8) Uani d . 1 . . C
H10 .703 .2744 .6727 .037 Uiso calc R 1 . . H
C11 .5764(2) .25714(19) .63570(19) .0314(8) Uani d . 1 . . C
H11 .5668 .2484 .6869 .038 Uiso calc R 1 . . H
C12 .5082(2) .25444(18) .57012(18) .0283(8) Uani d . 1 . . C
H12 .4523 .2445 .5765 .034 Uiso calc R 1 . . H
C13 .3362(2) .07773(18) .15500(18) .0264(7) Uani d . 1 . . C
H13A .3386 .0889 .0996 .032 Uiso calc R 1 . . H
H13B .2756 .0727 .1569 .032 Uiso calc R 1 . . H
C14 .3814(2) -.00197(18) .18165(17) .0256(7) Uani d . 1 . . C
H14A .4421 .0033 .1802 .031 Uiso calc R 1 . . H
H14B .3562 -.0462 .1446 .031 Uiso calc R 1 . . H
C15 .3753(2) -.02545(18) .26466(18) .0260(7) Uani d . 1 . . C
H15A .3152 -.0372 .2647 .031 Uiso calc R 1 . . H
H15B .4086 -.0761 .2808 .031 Uiso calc R 1 . . H
C16 .42570(19) .01382(19) .40587(17) .0250(7) Uani d . 1 . . C
H16A .4359 .0636 .4393 .03 Uiso calc R 1 . . H
H16B .4794 -.0179 .4167 .03 Uiso calc R 1 . . H
C17 .3585(2) -.03777(19) .43218(19) .0287(8) Uani d . 1 . . C
H17A .3809 -.0531 .4882 .034 Uiso calc R 1 . . H
H17B .3507 -.0892 .401 .034 Uiso calc R 1 . . H
C18 .2711(2) .00195(18) .42457(18) .0265(7) Uani d . 1 . . C
H18A .2312 -.0404 .435 .032 Uiso calc R 1 . . H
H18B .2501 .0207 .3694 .032 Uiso calc R 1 . . H
C19 .2693(2) .07484(18) .47973(17) .0253(7) Uani d . 1 . . C
H19A .2442 .0569 .5238 .03 Uiso calc R 1 . . H
H19B .3283 .0929 .5026 .03 Uiso calc R 1 . . H
N1 .45432(15) .19633(14) .34809(14) .0214(6) Uani d . 1 . . N
N2 .28675(15) .15504(14) .31403(13) .0195(6) Uani d . 1 . . N
N3 .34976(15) .24846(15) .44175(14) .0229(6) Uani d . 1 . . N
N4 .37503(18) .14686(16) .20538(15) .0217(6) Uani d . 1 . . N
N5 .40726(15) .04013(14) .32244(14) .0211(6) Uani d . 1 . . N
N6 .21975(17) .14502(16) .43906(16) .0227(6) Uani d . 1 . . N
P1 .43457(5) .26312(5) .40941(5) .0204(2) Uani d . 1 . . P
P2 .38028(5) .13773(5) .30062(4) .0191(2) Uani d . 1 . . P
P3 .26993(5) .20260(5) .38743(4) .0199(2) Uani d . 1 . . P
Cl1 .17833(5) .28921(5) .34667(4) .0273(2) Uani d . 1 . . Cl

loop_
_atom_site_aniso_label
_atom_site_aniso_U_11
_atom_site_aniso_U_22
_atom_site_aniso_U_33
_atom_site_aniso_U_12
_atom_site_aniso_U_13
_atom_site_aniso_U_23
C1 .0189(15) .0237(16) .0280(18) .0001(13) .0022(13) -.0012(14)
C2 .0348(19) .0330(19) .0285(19) .0027(16) .0038(15) .0012(15)
C3 .044(2) .044(2) .031(2) .0074(18) .0014(17) .0121(17)
C4 .040(2) .032(2) .053(3) .0053(17) .0007(19) .0094(18)
C5 .054(2) .0233(18) .049(3) .0015(17) .004(2) -.0014(17)
C6 .044(2) .0298(18) .030(2) .0008(16) .0059(17) -.0045(15)
C7 .0236(16) .0221(15) .0193(17) -.0011(13) .0012(13) -.0036(13)
C8 .0275(18) .0403(19) .0237(18) -.0035(15) .0080(14) -.0079(15)
C9 .0233(17) .043(2) .035(2) -.0051(16) .0011(15) -.0125(16)
C10 .0282(19) .0309(18) .0277(19) .0038(15) -.0063(15) -.0068(14)
C11 .038(2) .0321(18) .0196(17) -.0018(16) -.0017(15) .0023(14)
C12 .0274(18) .0302(18) .0261(19) .0008(15) .0040(15) -.0001(14)
C13 .0296(18) .0312(17) .0174(17) -.0030(15) .0036(14) -.0018(14)
C14 .0327(18) .0250(16) .0185(17) -.0049(15) .0049(14) -.0060(13)
C15 .0306(18) .0249(17) .0235(18) -.0016(14) .0084(15) -.0012(13)
C16 .0252(17) .0303(17) .0175(17) .0068(14) .0010(14) .0054(13)
C17 .038(2) .0252(16) .0238(18) .0038(15) .0084(15) .0038(14)
C18 .0306(18) .0286(17) .0207(17) -.0052(14) .0065(14) .0016(14)
C19 .0267(17) .0332(17) .0160(17) .0018(14) .0053(14) .0022(13)
N1 .0210(13) .0262(13) .0174(13) .0000(11) .0051(11) -.0049(11)
N2 .0183(13) .0270(13) .0131(13) -.0018(11) .0031(10) -.0031(10)
N3 .0225(14) .0286(14) .0170(13) -.0018(11) .0036(11) -.0083(11)
N4 .0202(15) .0301(15) .0156(14) -.0036(12) .0062(12) -.0041(11)
N5 .0279(14) .0212(12) .0141(13) -.0013(11) .0046(11) -.0014(11)
N6 .0225(14) .0277(15) .0192(14) .0029(12) .0074(12) -.0029(12)
P1 .0201(4) .0232(4) .0173(4) -.0012(3) .0032(3) -.0035(3)
P2 .0203(4) .0214(4) .0151(4) .0003(3) .0029(3) -.0013(3)
P3 .0195(4) .0239(4) .0159(4) .0004(3) .0028(3) -.0012(3)
Cl1 .0277(4) .0306(4) .0232(4) .0085(3) .0048(3) .0018(3)

loop_
_atom_type_symbol
_atom_type_description
_atom_type_scat_dispersion_real
_atom_type_scat_dispersion_imag
_atom_type_scat_source
C C .0033 .0016 'International Tables Vol C Tables 4.2.6.8 and 6.1.1.4'
H H 0 0 'International Tables Vol C Tables 4.2.6.8 and 6.1.1.4'
N N .0061 .0033 'International Tables Vol C Tables 4.2.6.8 and 6.1.1.4'
P P .1023 .0942 'International Tables Vol C Tables 4.2.6.8 and 6.1.1.4'
Cl Cl .1484 .1585 'International Tables Vol C Tables 4.2.6.8 and 6.1.1.4'

loop_
_geom_angle_atom_site_label_1
_geom_angle_atom_site_label_2
_geom_angle_atom_site_label_3
_geom_angle
C2 C1 C6 118.9(3)
C2 C1 P1 120.3(2)
C6 C1 P1 120.4(2)
C1 C2 C3 120.8(3)
C1 C2 H2 119.6
C3 C2 H2 119.6
C2 C3 C4 119.7(3)
C2 C3 H3 120.1
C4 C3 H3 120.1
C5 C4 C3 119.9(3)
C5 C4 H4 120
C3 C4 H4 120
C6 C5 C4 120.2(3)
C6 C5 H5 119.9
C4 C5 H5 119.9
C5 C6 C1 120.4(3)
C5 C6 H6 119.8
C1 C6 H6 119.8
C8 C7 C12 119.5(3)
C8 C7 P1 120.5(2)
C12 C7 P1 120.0(2)
C7 C8 C9 120.1(3)
C7 C8 H8 119.9
C9 C8 H8 119.9
C10 C9 C8 119.9(3)
C10 C9 H9 120.1
C8 C9 H9 120.1
C11 C10 C9 120.1(3)
C11 C10 H10 120
C9 C10 H10 120
C10 C11 C12 120.9(3)
C10 C11 H11 119.6
C12 C11 H11 119.6
C7 C12 C11 119.5(3)
C7 C12 H12 120.2
C11 C12 H12 120.2
N4 C13 C14 111.4(2)
N4 C13 H13A 109.3
C14 C13 H13A 109.3
N4 C13 H13B 109.3
C14 C13 H13B 109.3
H13A C13 H13B 108
C13 C14 C15 112.0(3)
C13 C14 H14A 109.2
C15 C14 H14A 109.2
C13 C14 H14B 109.2
C15 C14 H14B 109.2
H14A C14 H14B 107.9
N5 C15 C14 112.1(2)
N5 C15 H15A 109.2
C14 C15 H15A 109.2
N5 C15 H15B 109.2
C14 C15 H15B 109.2
H15A C15 H15B 107.9
N5 C16 C17 117.3(2)
N5 C16 H16A 108
C17 C16 H16A 108
N5 C16 H16B 108
C17 C16 H16B 108
H16A C16 H16B 107.2
C16 C17 C18 116.6(2)
C16 C17 H17A 108.1
C18 C17 H17A 108.1
C16 C17 H17B 108.1
C18 C17 H17B 108.1
H17A C17 H17B 107.3
C17 C18 C19 115.1(3)
C17 C18 H18A 108.5
C19 C18 H18A 108.5
C17 C18 H18B 108.5
C19 C18 H18B 108.5
H18A C18 H18B 107.5
N6 C19 C18 112.7(2)
N6 C19 H19A 109
C18 C19 H19A 109
N6 C19 H19B 109
C18 C19 H19B 109
H19A C19 H19B 107.8
P2 N1 P1 120.43(16)
P3 N2 P2 123.38(14)
P3 N3 P1 119.83(15)
C13 N4 P2 116.4(2)
C13 N4 H4N 113(2)
P2 N4 H4N 111(2)
C16 N5 C15 114.7(2)
C16 N5 P2 118.89(19)
C15 N5 P2 120.19(18)
C19 N6 P3 115.1(2)
C19 N6 H6N 115(2)
P3 N6 H6N 113(2)
N1 P1 N3 116.48(13)
N1 P1 C7 109.18(13)
N3 P1 C7 106.67(14)
N1 P1 C1 109.79(14)
N3 P1 C1 107.97(14)
C7 P1 C1 106.26(13)
N1 P2 N2 115.84(13)
N1 P2 N4 108.88(14)
N2 P2 N4 107.40(14)
N1 P2 N5 109.00(12)
N2 P2 N5 109.83(13)
N4 P2 N5 105.37(13)
N2 P3 N3 116.36(13)
N2 P3 N6 111.35(14)
N3 P3 N6 112.22(14)
N2 P3 Cl1 107.78(9)
N3 P3 Cl1 107.61(10)
N6 P3 Cl1 100.06(11)

loop_
_geom_bond_atom_site_label_1
_geom_bond_atom_site_label_2
_geom_bond_site_symmetry_2
_geom_bond_distance
_geom_bond_publ_flag
C1 C2 . 1.380(4) ?
C1 C6 . 1.396(4) ?
C1 P1 . 1.808(3) ?
C2 C3 . 1.381(5) ?
C2 H2 . .95 ?
C3 C4 . 1.387(5) ?
C3 H3 . .95 ?
C4 C5 . 1.379(5) ?
C4 H4 . .95 ?
C5 C6 . 1.377(5) ?
C5 H5 . .95 ?
C6 H6 . .95 ?
C7 C8 . 1.386(4) ?
C7 C12 . 1.393(4) ?
C7 P1 . 1.807(3) ?
C8 C9 . 1.398(4) ?
C8 H8 . .95 ?
C9 C10 . 1.380(5) ?
C9 H9 . .95 ?
C10 C11 . 1.368(5) ?
C10 H10 . .95 ?
C11 C12 . 1.392(4) ?
C11 H11 . .95 ?
C12 H12 . .95 ?
C13 N4 . 1.476(4) ?
C13 C14 . 1.510(4) ?
C13 H13A . .99 ?
C13 H13B . .99 ?
C14 C15 . 1.519(4) ?
C14 H14A . .99 ?
C14 H14B . .99 ?
C15 N5 . 1.477(4) ?
C15 H15A . .99 ?
C15 H15B . .99 ?
C16 N5 . 1.477(4) ?
C16 C17 . 1.525(4) ?
C16 H16A . .99 ?
C16 H16B . .99 ?
C17 C18 . 1.532(4) ?
C17 H17A . .99 ?
C17 H17B . .99 ?
C18 C19 . 1.532(4) ?
C18 H18A . .99 ?
C18 H18B . .99 ?
C19 N6 . 1.479(4) ?
C19 H19A . .99 ?
C19 H19B . .99 ?
N1 P2 . 1.603(2) ?
N1 P1 . 1.607(2) ?
N2 P3 . 1.571(2) ?
N2 P2 . 1.607(3) ?
N3 P3 . 1.598(2) ?
N3 P1 . 1.615(3) ?
N4 P2 . 1.646(3) ?
N4 H4N . .74(3) ?
N5 P2 . 1.670(2) ?
N6 P3 . 1.638(3) ?
N6 H6N . .76(3) ?
P3 Cl1 . 2.0499(11) ?

loop_
_geom_torsion_atom_site_label_1
_geom_torsion_atom_site_label_2
_geom_torsion_atom_site_label_3
_geom_torsion_atom_site_label_4
_geom_torsion
_geom_torsion_publ_flag
C6 C1 C2 C3 .8(5) ?
P1 C1 C2 C3 173.2(3) ?
C1 C2 C3 C4 -1.0(5) ?
C2 C3 C4 C5 1.0(6) ?
C3 C4 C5 C6 -.7(6) ?
C4 C5 C6 C1 .5(6) ?
C2 C1 C6 C5 -.5(5) ?
P1 C1 C6 C5 -172.9(3) ?
C12 C7 C8 C9 -.4(5) ?
P1 C7 C8 C9 179.4(2) ?
C7 C8 C9 C10 .5(5) ?
C8 C9 C10 C11 -.1(5) ?
C9 C10 C11 C12 -.5(5) ?
C8 C7 C12 C11 -.2(5) ?
P1 C7 C12 C11 180.0(2) ?
C10 C11 C12 C7 .6(5) ?
N4 C13 C14 C15 62.6(3) ?
C13 C14 C15 N5 -55.5(3) ?
N5 C16 C17 C18 -60.9(4) ?
C16 C17 C18 C19 -67.4(4) yes
C17 C18 C19 N6 135.0(3) ?
C14 C13 N4 P2 -56.7(3) ?
C17 C16 N5 C15 -47.2(4) ?
C17 C16 N5 P2 105.3(3) ?
C14 C15 N5 C16 -163.7(3) ?
C14 C15 N5 P2 44.2(3) ?
C18 C19 N6 P3 -79.9(3) ?
P2 N1 P1 N3 19.6(2) ?
P2 N1 P1 C7 140.46(17) ?
P2 N1 P1 C1 -103.43(18) ?
P3 N3 P1 N1 -29.7(2) ?
P3 N3 P1 C7 -151.91(16) ?
P3 N3 P1 C1 94.24(19) ?
C8 C7 P1 N1 55.5(3) ?
C12 C7 P1 N1 -124.6(2) ?
C8 C7 P1 N3 -177.8(2) ?
C12 C7 P1 N3 2.0(3) ?
C8 C7 P1 C1 -62.8(3) ?
C12 C7 P1 C1 117.0(3) ?
C2 C1 P1 N1 22.0(3) ?
C6 C1 P1 N1 -165.7(2) ?
C2 C1 P1 N3 -105.9(3) ?
C6 C1 P1 N3 66.3(3) ?
C2 C1 P1 C7 140.0(3) ?
C6 C1 P1 C7 -47.8(3) ?
P1 N1 P2 N2 4.2(2) ?
P1 N1 P2 N4 125.28(17) ?
P1 N1 P2 N5 -120.26(17) ?
P3 N2 P2 N1 -20.5(2) ?
P3 N2 P2 N4 -142.38(17) ?
P3 N2 P2 N5 103.53(18) ?
C13 N4 P2 N1 157.3(2) yes
C13 N4 P2 N2 -76.6(2) ?
C13 N4 P2 N5 40.5(3) ?
C16 N5 P2 N1 57.2(2) yes
C15 N5 P2 N1 -151.8(2) ?
C16 N5 P2 N2 -70.7(2) ?
C15 N5 P2 N2 80.3(3) ?
C16 N5 P2 N4 174.0(2) ?
C15 N5 P2 N4 -35.1(3) ?
P2 N2 P3 N3 11.0(2) ?
P2 N2 P3 N6 -119.29(18) ?
P2 N2 P3 Cl1 131.90(15) ?
P1 N3 P3 N2 14.8(2) ?
P1 N3 P3 N6 144.69(17) ?
P1 N3 P3 Cl1 -106.18(15) ?
C19 N6 P3 N2 67.5(2) ?
C19 N6 P3 N3 -64.9(2) yes
C19 N6 P3 Cl1 -178.79(19) ?
